data_1006170
loop_
_publ_author_name
'Dunaevskii, S M'
'Kurbakov, A I'
'Trunov, V A'
'Chernyshov, D Yu'
'Popov, V V'
'Chernyshev, V V'
'Rodriguez-Carvajal, J'

_publ_section_title
;
Atomic structure and transport and magnetic properties of the Sm1-xSrx
Mn O3 system
;
_journal_coden_ASTM FTVTAC
_journal_issue 7
_journal_name_full
;
Fizika Tverdogo Tela (Leningrad) (= Solid State Physics)
;
_journal_page_first 1271
_journal_page_last 1276
_journal_volume 40
_journal_year 1998
_chemical_formula_structural 'Sm0.75 Sr0.25 Mn O3'
_chemical_formula_sum 'Mn O3 Sm0.75 Sr0.25'
_chemical_name_systematic
;
Samarium strontium manganese oxide (0.75/0.25/1/3)
;
_space_group_IT_number 14
_symmetry_cell_setting monoclinic
_symmetry_Int_Tables_number 14
_symmetry_space_group_name_Hall '-P 2ac'
_symmetry_space_group_name_H-M 'P 1 1 21/a'
_cell_angle_alpha 90
_cell_angle_beta 90
_cell_angle_gamma 90.49
_cell_formula_units_Z 4
_cell_length_a 5.5062
_cell_length_b 7.672
_cell_length_c 5.435
_cell_volume 229.6
_cod_original_formula_sum 'Mn O3 Sm.75 Sr.25'
_cod_database_code 1006170

loop_
_symmetry_equiv_pos_as_xyz
x,y,z
1/2-x,-y,1/2+z
-x,-y,-z
1/2+x,y,1/2-z

loop_
_atom_site_label
_atom_site_type_symbol
_atom_site_symmetry_multiplicity
_atom_site_Wyckoff_symbol
_atom_site_fract_x
_atom_site_fract_y
_atom_site_fract_z
_atom_site_occupancy
_atom_site_attached_hydrogens
_atom_site_calc_flag
Mn1 Mn3+ 2 c 0.5 0. 0. 1. 0 d
Mn2 Mn3+ 2 d 0. 0.5 0.5 1. 0 d
Sm1 Sm3+ 4 e 0.042 0.237 -0.024 0.75 0 d
Sr1 Sr2+ 4 e 0.042 0.237 -0.024 0.25 0 d
O1 O2- 4 e 0.491 0.242 0.057 1. 0 d
O2 O2- 4 e 0.297 0.034 0.71 1. 0 d
O3 O2- 4 e 0.713 0.541 0.307 1. 0 d

loop_
_atom_type_symbol
_atom_type_oxidation_number
Mn3+ 3.250
Sm3+ 3.000
Sr2+ 2.000
O2- -2.000
